data_1549495
loop_
_publ_author_name
'Gregor, Lauren C.'
'Grajeda, Javier'
'White, Peter S.'
'Vetter, Andrew J.'
'Miller, Alexander J. M.'

_publ_section_title
;
 Salt-promoted catalytic methanol carbonylation using iridium pincer-crown
 ether complexes
;
_journal_issue 12
_journal_name_full 'Catalysis Science &amp; Technology'
_journal_page_first 3133
_journal_paper_doi 10.1039/C8CY00328A
_journal_volume 8
_journal_year 2018
_chemical_formula_moiety 'C26 H44 Cl Ir N O7 P'
_chemical_formula_sum 'C26 H44 Cl Ir N O7 P'
_chemical_formula_weight 741.24
_space_group_crystal_system monoclinic
_space_group_IT_number 14
_space_group_name_Hall '-P 2ybc'
_space_group_name_H-M_alt 'P 1 21/c 1'
_symmetry_space_group_name_Hall '-P 2ybc'
_symmetry_space_group_name_H-M 'P 1 21/c 1'
_atom_sites_solution_hydrogens mixed
_audit_creation_date 2015-10-08
_audit_creation_method
;
Olex2 1.2
(compiled 2015.09.30 svn.r3233 for OlexSys, GUI svn.r5103)
;
_audit_update_record
;
2017-11-07 deposited with the CCDC.
2018-05-14 downloaded from the CCDC.
;
_cell_angle_alpha 90
_cell_angle_beta 107.6431(13)
_cell_angle_gamma 90
_cell_formula_units_Z 4
_cell_length_a 15.0632(4)
_cell_length_b 12.3425(3)
_cell_length_c 16.2371(4)
_cell_measurement_reflns_used 9863
_cell_measurement_temperature 100(2)
_cell_measurement_theta_max 70.00
_cell_measurement_theta_min 3.08
_cell_volume 2876.77(13)
_computing_cell_refinement 'SAINT v8.34A (Bruker, 2013)'
_computing_data_reduction 'SAINT v8.34A (Bruker, 2013)'
_computing_molecular_graphics 'Olex2 (Dolomanov et al., 2009)'
_computing_publication_material 'Olex2 (Dolomanov et al., 2009)'
_computing_structure_refinement 'XL (Sheldrick, 2008)'
_computing_structure_solution 'olex2.solve (Bourhis et al., 2015)'
_diffrn_ambient_temperature 100.15
_diffrn_measured_fraction_theta_full 1.000
_diffrn_measured_fraction_theta_max 0.998
_diffrn_measurement_device_type 'Bruker APEX-II CCD'
_diffrn_measurement_method '\f and \w scans'
_diffrn_radiation_type CuK\a
_diffrn_radiation_wavelength 1.54178
_diffrn_reflns_av_R_equivalents 0.0456
_diffrn_reflns_av_unetI/netI 0.0407
_diffrn_reflns_Laue_measured_fraction_full 1.000
_diffrn_reflns_Laue_measured_fraction_max 0.998
_diffrn_reflns_limit_h_max 18
_diffrn_reflns_limit_h_min -18
_diffrn_reflns_limit_k_max 15
_diffrn_reflns_limit_k_min -15
_diffrn_reflns_limit_l_max 19
_diffrn_reflns_limit_l_min -19
_diffrn_reflns_number 53983
_diffrn_reflns_point_group_measured_fraction_full 1.000
_diffrn_reflns_point_group_measured_fraction_max 0.998
_diffrn_reflns_theta_full 67.679
_diffrn_reflns_theta_max 70.190
_diffrn_reflns_theta_min 3.078
_diffrn_standards_number 0
_exptl_absorpt_coefficient_mu 10.732
_exptl_absorpt_correction_T_max 0.753301
_exptl_absorpt_correction_T_min 0.442147
_exptl_absorpt_correction_type multi-scan
_exptl_absorpt_process_details
;
 TWINABS-2012/1 (Bruker,2012) was used for absorption correction.
 
For component 1:
 wR2(int) was 0.0729 before and 0.0427 after correction.
 The Ratio of minimum to maximum transmission not present.
 The \l/2 correction factor is Not present
 
For component 2:
 wR2(int) was 0.1508 before and 0.0590 after correction.
 The Ratio of minimum to maximum transmission is 0.59.
 The \l/2 correction factor is Not present

Final HKLF 4 output contains 52865 reflections, Rint = 0.0456
 (34591 with I > 3sig(I), Rint = 0.0407)
;
_exptl_crystal_colour 'clear colourless'
_exptl_crystal_colour_lustre clear
_exptl_crystal_colour_primary colourless
_exptl_crystal_density_diffrn 1.711
_exptl_crystal_description block
_exptl_crystal_F_000 1488
_exptl_crystal_size_max 0.155
_exptl_crystal_size_mid 0.061
_exptl_crystal_size_min 0.051
_refine_diff_density_max 1.277
_refine_diff_density_min -0.696
_refine_diff_density_rms 0.104
_refine_ls_extinction_method none
_refine_ls_goodness_of_fit_ref 1.026
_refine_ls_hydrogen_treatment mixed
_refine_ls_matrix_type full
_refine_ls_number_parameters 343
_refine_ls_number_reflns 51638
_refine_ls_number_restraints 0
_refine_ls_restrained_S_all 1.026
_refine_ls_R_factor_all 0.0495
_refine_ls_R_factor_gt 0.0385
_refine_ls_shift/su_max 0.001
_refine_ls_shift/su_mean 0.000
_refine_ls_structure_factor_coef Fsqd
_refine_ls_weighting_details 'w=1/[\s^2^(Fo^2^)+(0.0398P)^2^+0.6810P] where P=(Fo^2^+2Fc^2^)/3'
_refine_ls_weighting_scheme calc
_refine_ls_wR_factor_gt 0.0882
_refine_ls_wR_factor_ref 0.0936
_reflns_Friedel_coverage 0.000
_reflns_number_gt 42887
_reflns_number_total 51638
_reflns_threshold_expression 'I > 2\s(I)'
_cod_data_source_file c8cy00328a2.cif
_cod_data_source_block x1510003
_cod_depositor_comments 'Adding full bibliography for 1549495--1549496.cif.'
_cod_database_code 1549495
_shelx_space_group_comment
;
The symmetry employed for this shelxl refinement is uniquely defined
by the following loop, which should always be used as a source of
symmetry information in preference to the above space-group names.
They are only intended as comments.
;
_shelx_estimated_absorpt_t_max 0.611
_shelx_estimated_absorpt_t_min 0.287
_olex2_refinement_description
;
1. Twinned data refinement
 Scales: 0.7005(6) 0.2995(6)
2. Fixed Uiso
 At 1.2 times of:
  All C(H) groups, All C(H,H) groups
 At 1.5 times of:
  All C(H,H,H) groups
3.a Ternary CH refined with riding coordinates:
 C3(H3), C6(H6)
3.b Secondary CH2 refined with riding coordinates:
 C16(H16A,H16B), C18(H18A,H18B), C19(H19A,H19B), C21(H21A,H21B), C22(H22A,
 H22B), C24(H24A,H24B), C25(H25A,H25B), C27(H27A,H27B), C28(H28A,H28B),
 C30(H30A,H30B), C31(H31A,H31B), C33(H33A,H33B), C34(H34A,H34B)
3.c Aromatic/amide H refined with riding coordinates:
 C12(H12), C13(H13), C14(H14)
3.d Idealised Me refined as rotating group:
 C4(H4A,H4B,H4C), C5(H5A,H5B,H5C), C7(H7A,H7B,H7C), C8(H8A,H8B,H8C)
;
_shelx_shelxl_version_number 2014/7
_olex2_submission_special_instructions 'No special instructions were received'

loop_
_space_group_symop_operation_xyz
'x, y, z'
'-x, y+1/2, -z+1/2'
'-x, -y, -z'
'x, -y-1/2, z-1/2'

loop_
_atom_site_label
_atom_site_type_symbol
_atom_site_fract_x
_atom_site_fract_y
_atom_site_fract_z
_atom_site_U_iso_or_equiv
_atom_site_adp_type
_atom_site_occupancy
_atom_site_site_symmetry_order
_atom_site_calc_flag
_atom_site_refinement_flags_posn
Ir1 Ir 0.19048(2) 0.67242(2) 0.38378(2) 0.01071(9) Uani 1 1 d .
H H 0.254(8) 0.667(8) 0.378(7) 0.07(3) Uiso 1 1 d .
Cl1 Cl 0.02449(9) 0.69438(10) 0.38209(9) 0.0166(3) Uani 1 1 d .
P1 P 0.20466(9) 0.49594(11) 0.41400(9) 0.0116(3) Uani 1 1 d .
C1 C 0.2423(4) 0.7280(4) 0.4998(4) 0.0149(12) Uani 1 1 d .
O2 O 0.2761(3) 0.7539(4) 0.5690(3) 0.0259(10) Uani 1 1 d .
C3 C 0.3209(4) 0.4390(4) 0.4638(4) 0.0152(12) Uani 1 1 d .
H3 H 0.3147 0.3584 0.4607 0.018 Uiso 1 1 calc R
C4 C 0.3859(4) 0.4713(5) 0.4115(4) 0.0189(12) Uani 1 1 d .
H4A H 0.3541 0.4603 0.3498 0.028 Uiso 1 1 calc GR
H4B H 0.4422 0.4264 0.4292 0.028 Uiso 1 1 calc GR
H4C H 0.4032 0.5477 0.4221 0.028 Uiso 1 1 calc GR
C5 C 0.3619(4) 0.4693(5) 0.5591(4) 0.0230(13) Uani 1 1 d .
H5A H 0.3638 0.5484 0.5650 0.035 Uiso 1 1 calc GR
H5B H 0.4252 0.4401 0.5815 0.035 Uiso 1 1 calc GR
H5C H 0.3229 0.4389 0.5920 0.035 Uiso 1 1 calc GR
C6 C 0.1254(4) 0.4336(4) 0.4658(4) 0.0158(12) Uani 1 1 d .
H6 H 0.0615 0.4398 0.4237 0.019 Uiso 1 1 calc R
C7 C 0.1433(4) 0.3123(5) 0.4836(5) 0.0230(14) Uani 1 1 d .
H7A H 0.1441 0.2756 0.4303 0.034 Uiso 1 1 calc GR
H7B H 0.0938 0.2815 0.5040 0.034 Uiso 1 1 calc GR
H7C H 0.2036 0.3022 0.5279 0.034 Uiso 1 1 calc GR
C8 C 0.1234(4) 0.4970(5) 0.5462(4) 0.0179(12) Uani 1 1 d .
H8A H 0.1856 0.4962 0.5886 0.027 Uiso 1 1 calc GR
H8B H 0.0788 0.4633 0.5714 0.027 Uiso 1 1 calc GR
H8C H 0.1047 0.5720 0.5300 0.027 Uiso 1 1 calc GR
O9 O 0.1770(3) 0.4313(3) 0.3201(3) 0.0150(8) Uani 1 1 d .
C10 C 0.1449(4) 0.6090(5) 0.2629(4) 0.0129(11) Uani 1 1 d .
C11 C 0.1464(4) 0.4987(5) 0.2477(4) 0.0148(11) Uani 1 1 d .
C12 C 0.1200(4) 0.4556(5) 0.1653(4) 0.0183(12) Uani 1 1 d .
H12 H 0.1206 0.3797 0.1560 0.022 Uiso 1 1 calc R
C13 C 0.0923(4) 0.5283(5) 0.0961(4) 0.0202(13) Uani 1 1 d .
H13 H 0.0765 0.5012 0.0387 0.024 Uiso 1 1 calc R
C14 C 0.0873(4) 0.6393(5) 0.1094(4) 0.0193(13) Uani 1 1 d .
H14 H 0.0670 0.6871 0.0615 0.023 Uiso 1 1 calc R
C15 C 0.1122(4) 0.6796(5) 0.1933(4) 0.0165(12) Uani 1 1 d .
C16 C 0.1012(4) 0.7953(5) 0.2190(4) 0.0172(12) Uani 1 1 d .
H16A H 0.0382 0.8056 0.2247 0.021 Uiso 1 1 calc R
H16B H 0.1082 0.8451 0.1735 0.021 Uiso 1 1 calc R
N17 N 0.1737(3) 0.8219(4) 0.3039(3) 0.0145(10) Uani 1 1 d .
C18 C 0.2615(4) 0.8498(4) 0.2821(4) 0.0159(12) Uani 1 1 d .
H18A H 0.2482 0.9127 0.2424 0.019 Uiso 1 1 calc R
H18B H 0.2774 0.7880 0.2504 0.019 Uiso 1 1 calc R
C19 C 0.3464(4) 0.8766(5) 0.3584(4) 0.0175(12) Uani 1 1 d .
H19A H 0.3776 0.9421 0.3451 0.021 Uiso 1 1 calc R
H19B H 0.3268 0.8920 0.4101 0.021 Uiso 1 1 calc R
O20 O 0.4098(3) 0.7876(3) 0.3754(3) 0.0169(9) Uani 1 1 d .
C21 C 0.4743(4) 0.7915(5) 0.4599(4) 0.0190(13) Uani 1 1 d .
H21A H 0.5043 0.7196 0.4735 0.023 Uiso 1 1 calc R
H21B H 0.4394 0.8051 0.5017 0.023 Uiso 1 1 calc R
C22 C 0.5493(4) 0.8759(5) 0.4730(4) 0.0176(12) Uani 1 1 d .
H22A H 0.5214 0.9460 0.4487 0.021 Uiso 1 1 calc R
H22B H 0.5810 0.8859 0.5355 0.021 Uiso 1 1 calc R
O23 O 0.6147(3) 0.8416(3) 0.4308(3) 0.0203(9) Uani 1 1 d .
C24 C 0.6790(4) 0.9247(5) 0.4270(5) 0.0215(13) Uani 1 1 d .
H24A H 0.7387 0.8908 0.4274 0.026 Uiso 1 1 calc R
H24B H 0.6912 0.9704 0.4794 0.026 Uiso 1 1 calc R
C25 C 0.6450(4) 0.9956(5) 0.3482(4) 0.0213(13) Uani 1 1 d .
H25A H 0.6969 1.0416 0.3430 0.026 Uiso 1 1 calc R
H25B H 0.6242 0.9495 0.2960 0.026 Uiso 1 1 calc R
O26 O 0.5699(3) 1.0629(3) 0.3529(3) 0.0172(9) Uani 1 1 d .
C27 C 0.5355(4) 1.1231(5) 0.2756(4) 0.0231(13) Uani 1 1 d .
H27A H 0.5092 1.0730 0.2267 0.028 Uiso 1 1 calc R
H27B H 0.5874 1.1634 0.2641 0.028 Uiso 1 1 calc R
C28 C 0.4617(4) 1.2015(5) 0.2820(4) 0.0220(13) Uani 1 1 d .
H28A H 0.4832 1.2407 0.3377 0.026 Uiso 1 1 calc R
H28B H 0.4505 1.2554 0.2348 0.026 Uiso 1 1 calc R
O29 O 0.3771(3) 1.1455(3) 0.2762(3) 0.0195(9) Uani 1 1 d .
C30 C 0.3100(4) 1.2173(5) 0.2906(4) 0.0182(12) Uani 1 1 d .
H30A H 0.3071 1.2838 0.2558 0.022 Uiso 1 1 calc R
H30B H 0.3286 1.2383 0.3524 0.022 Uiso 1 1 calc R
C31 C 0.2155(4) 1.1647(5) 0.2663(4) 0.0185(12) Uani 1 1 d .
H31A H 0.1684 1.2177 0.2722 0.022 Uiso 1 1 calc R
H31B H 0.1978 1.1407 0.2053 0.022 Uiso 1 1 calc R
O32 O 0.2171(3) 1.0746(3) 0.3206(3) 0.0186(9) Uani 1 1 d .
C33 C 0.1278(4) 1.0233(5) 0.3009(4) 0.0199(13) Uani 1 1 d .
H33A H 0.1016 1.0127 0.2378 0.024 Uiso 1 1 calc R
H33B H 0.0844 1.0695 0.3206 0.024 Uiso 1 1 calc R
C34 C 0.1396(4) 0.9144(4) 0.3468(4) 0.0167(12) Uani 1 1 d .
H34A H 0.1838 0.9240 0.4055 0.020 Uiso 1 1 calc R
H34B H 0.0788 0.8935 0.3537 0.020 Uiso 1 1 calc R

loop_
_atom_site_aniso_label
_atom_site_aniso_U_11
_atom_site_aniso_U_22
_atom_site_aniso_U_33
_atom_site_aniso_U_23
_atom_site_aniso_U_13
_atom_site_aniso_U_12
Ir1 0.00958(12) 0.00969(12) 0.01212(14) 0.00069(9) 0.00221(8) -0.00034(8)
Cl1 0.0116(6) 0.0166(6) 0.0221(7) 0.0033(5) 0.0056(5) -0.0004(4)
P1 0.0112(6) 0.0108(6) 0.0126(7) 0.0008(5) 0.0031(5) -0.0002(5)
C1 0.014(3) 0.012(2) 0.018(3) 0.000(2) 0.005(2) 0.001(2)
O2 0.029(2) 0.027(2) 0.018(3) -0.005(2) 0.003(2) -0.0038(19)
C3 0.012(2) 0.014(3) 0.019(3) 0.001(2) 0.004(2) 0.001(2)
C4 0.015(3) 0.019(3) 0.022(3) 0.002(2) 0.005(2) 0.001(2)
C5 0.016(3) 0.032(3) 0.018(3) 0.001(3) 0.002(2) 0.004(2)
C6 0.014(3) 0.014(3) 0.021(3) 0.002(2) 0.007(2) -0.002(2)
C7 0.026(3) 0.014(3) 0.034(4) 0.001(3) 0.017(3) -0.002(2)
C8 0.020(3) 0.017(3) 0.020(3) 0.004(2) 0.011(2) 0.000(2)
O9 0.018(2) 0.0127(18) 0.014(2) -0.0012(16) 0.0049(16) 0.0000(15)
C10 0.010(2) 0.018(3) 0.009(3) -0.001(2) 0.001(2) -0.002(2)
C11 0.012(2) 0.015(3) 0.017(3) 0.001(2) 0.005(2) -0.002(2)
C12 0.011(3) 0.022(3) 0.020(3) -0.005(2) 0.004(2) -0.002(2)
C13 0.012(3) 0.032(3) 0.016(3) -0.003(3) 0.003(2) -0.003(2)
C14 0.012(3) 0.030(3) 0.014(3) 0.005(3) 0.001(2) -0.001(2)
C15 0.011(2) 0.019(3) 0.019(3) 0.004(2) 0.004(2) -0.001(2)
C16 0.016(3) 0.017(3) 0.017(3) 0.006(2) 0.003(2) 0.000(2)
N17 0.012(2) 0.011(2) 0.020(3) 0.005(2) 0.0037(19) 0.0015(17)
C18 0.016(3) 0.015(3) 0.019(3) 0.003(2) 0.008(2) 0.000(2)
C19 0.012(3) 0.014(3) 0.024(3) 0.002(2) 0.003(2) 0.000(2)
O20 0.0147(19) 0.0145(18) 0.021(2) -0.0001(16) 0.0046(17) 0.0009(15)
C21 0.018(3) 0.018(3) 0.019(3) 0.006(2) 0.003(2) 0.001(2)
C22 0.018(3) 0.018(3) 0.017(3) 0.000(2) 0.005(2) 0.002(2)
O23 0.017(2) 0.0150(19) 0.029(2) -0.0031(18) 0.0075(18) 0.0001(16)
C24 0.012(3) 0.020(3) 0.030(4) -0.003(3) 0.004(3) 0.000(2)
C25 0.018(3) 0.020(3) 0.029(4) -0.003(3) 0.010(3) 0.000(2)
O26 0.016(2) 0.0189(19) 0.018(2) 0.0012(17) 0.0066(17) 0.0033(16)
C27 0.021(3) 0.030(3) 0.020(3) 0.006(3) 0.008(3) 0.000(3)
C28 0.020(3) 0.021(3) 0.025(3) 0.006(3) 0.007(3) -0.002(2)
O29 0.017(2) 0.0158(19) 0.025(2) 0.0002(17) 0.0067(18) -0.0005(16)
C30 0.020(3) 0.011(2) 0.023(3) 0.003(2) 0.006(2) 0.001(2)
C31 0.018(3) 0.013(3) 0.022(3) 0.002(2) 0.004(2) 0.002(2)
O32 0.015(2) 0.0138(19) 0.025(2) 0.0049(17) 0.0028(17) -0.0002(15)
C33 0.016(3) 0.014(3) 0.028(3) 0.005(3) 0.004(2) 0.002(2)
C34 0.015(3) 0.013(3) 0.023(3) 0.003(2) 0.006(2) 0.002(2)

loop_
_atom_type_symbol
_atom_type_description
_atom_type_scat_dispersion_real
_atom_type_scat_dispersion_imag
_atom_type_scat_source
C C 0.0181 0.0091 'International Tables Vol C Tables 4.2.6.8 and 6.1.1.4'
H H 0.0000 0.0000 'International Tables Vol C Tables 4.2.6.8 and 6.1.1.4'
Cl Cl 0.3639 0.7018 'International Tables Vol C Tables 4.2.6.8 and 6.1.1.4'
Ir Ir -4.7710 6.5667 'International Tables Vol C Tables 4.2.6.8 and 6.1.1.4'
N N 0.0311 0.0180 'International Tables Vol C Tables 4.2.6.8 and 6.1.1.4'
O O 0.0492 0.0322 'International Tables Vol C Tables 4.2.6.8 and 6.1.1.4'
P P 0.2955 0.4335 'International Tables Vol C Tables 4.2.6.8 and 6.1.1.4'

loop_
_geom_angle_atom_site_label_1
_geom_angle_atom_site_label_2
_geom_angle_atom_site_label_3
_geom_angle
Cl1 Ir1 H 174(6)
P1 Ir1 H 86(6)
P1 Ir1 Cl1 97.86(5)
C1 Ir1 H 90(6)
C1 Ir1 Cl1 94.53(17)
C1 Ir1 P1 98.56(17)
C1 Ir1 C10 176.0(2)
C1 Ir1 N17 102.4(2)
C10 Ir1 H 87(6)
C10 Ir1 Cl1 89.25(16)
C10 Ir1 P1 79.51(16)
C10 Ir1 N17 79.1(2)
N17 Ir1 H 87(6)
N17 Ir1 Cl1 88.13(12)
N17 Ir1 P1 157.68(14)
C3 P1 Ir1 119.14(19)
C6 P1 Ir1 118.73(19)
C6 P1 C3 107.8(3)
O9 P1 Ir1 106.69(15)
O9 P1 C3 99.3(2)
O9 P1 C6 101.8(2)
O2 C1 Ir1 175.1(5)
P1 C3 H3 107.3
C4 C3 P1 110.0(4)
C4 C3 H3 107.3
C5 C3 P1 113.1(4)
C5 C3 H3 107.3
C5 C3 C4 111.6(5)
C3 C4 H4A 109.5
C3 C4 H4B 109.5
C3 C4 H4C 109.5
H4A C4 H4B 109.5
H4A C4 H4C 109.5
H4B C4 H4C 109.5
C3 C5 H5A 109.5
C3 C5 H5B 109.5
C3 C5 H5C 109.5
H5A C5 H5B 109.5
H5A C5 H5C 109.5
H5B C5 H5C 109.5
P1 C6 H6 106.3
C7 C6 P1 113.3(4)
C7 C6 H6 106.3
C8 C6 P1 111.2(4)
C8 C6 H6 106.3
C8 C6 C7 112.7(5)
C6 C7 H7A 109.5
C6 C7 H7B 109.5
C6 C7 H7C 109.5
H7A C7 H7B 109.5
H7A C7 H7C 109.5
H7B C7 H7C 109.5
C6 C8 H8A 109.5
C6 C8 H8B 109.5
C6 C8 H8C 109.5
H8A C8 H8B 109.5
H8A C8 H8C 109.5
H8B C8 H8C 109.5
C11 O9 P1 114.4(3)
C11 C10 Ir1 122.1(4)
C11 C10 C15 119.5(5)
C15 C10 Ir1 118.4(4)
C10 C11 O9 117.0(5)
C12 C11 O9 120.6(5)
C12 C11 C10 122.3(6)
C11 C12 H12 121.3
C11 C12 C13 117.3(6)
C13 C12 H12 121.3
C12 C13 H13 119.2
C14 C13 C12 121.6(6)
C14 C13 H13 119.2
C13 C14 H14 120.3
C15 C14 C13 119.5(6)
C15 C14 H14 120.3
C10 C15 C16 114.1(5)
C14 C15 C10 119.6(6)
C14 C15 C16 126.1(6)
C15 C16 H16A 109.6
C15 C16 H16B 109.6
C15 C16 N17 110.3(5)
H16A C16 H16B 108.1
N17 C16 H16A 109.6
N17 C16 H16B 109.6
C16 N17 Ir1 105.9(3)
C18 N17 Ir1 112.0(3)
C18 N17 C16 106.1(5)
C34 N17 Ir1 110.7(4)
C34 N17 C16 109.4(4)
C34 N17 C18 112.4(4)
N17 C18 H18A 108.3
N17 C18 H18B 108.3
N17 C18 C19 116.0(5)
H18A C18 H18B 107.4
C19 C18 H18A 108.3
C19 C18 H18B 108.3
C18 C19 H19A 109.7
C18 C19 H19B 109.7
H19A C19 H19B 108.2
O20 C19 C18 109.8(5)
O20 C19 H19A 109.7
O20 C19 H19B 109.7
C21 O20 C19 112.5(5)
O20 C21 H21A 108.5
O20 C21 H21B 108.5
O20 C21 C22 115.1(5)
H21A C21 H21B 107.5
C22 C21 H21A 108.5
C22 C21 H21B 108.5
C21 C22 H22A 109.9
C21 C22 H22B 109.9
H22A C22 H22B 108.3
O23 C22 C21 109.0(5)
O23 C22 H22A 109.9
O23 C22 H22B 109.9
C22 O23 C24 112.7(5)
O23 C24 H24A 108.9
O23 C24 H24B 108.9
O23 C24 C25 113.2(5)
H24A C24 H24B 107.7
C25 C24 H24A 108.9
C25 C24 H24B 108.9
C24 C25 H25A 109.4
C24 C25 H25B 109.4
H25A C25 H25B 108.0
O26 C25 C24 111.4(5)
O26 C25 H25A 109.4
O26 C25 H25B 109.4
C27 O26 C25 110.0(5)
O26 C27 H27A 109.5
O26 C27 H27B 109.5
O26 C27 C28 110.9(5)
H27A C27 H27B 108.1
C28 C27 H27A 109.5
C28 C27 H27B 109.5
C27 C28 H28A 109.6
C27 C28 H28B 109.6
H28A C28 H28B 108.1
O29 C28 C27 110.4(5)
O29 C28 H28A 109.6
O29 C28 H28B 109.6
C30 O29 C28 110.8(5)
O29 C30 H30A 109.5
O29 C30 H30B 109.5
O29 C30 C31 110.7(5)
H30A C30 H30B 108.1
C31 C30 H30A 109.5
C31 C30 H30B 109.5
C30 C31 H31A 109.7
C30 C31 H31B 109.7
H31A C31 H31B 108.2
O32 C31 C30 109.8(5)
O32 C31 H31A 109.7
O32 C31 H31B 109.7
C31 O32 C33 111.8(4)
O32 C33 H33A 110.0
O32 C33 H33B 110.0
O32 C33 C34 108.6(5)
H33A C33 H33B 108.4
C34 C33 H33A 110.0
C34 C33 H33B 110.0
N17 C34 C33 116.7(5)
N17 C34 H34A 108.1
N17 C34 H34B 108.1
C33 C34 H34A 108.1
C33 C34 H34B 108.1
H34A C34 H34B 107.3

loop_
_geom_bond_atom_site_label_1
_geom_bond_atom_site_label_2
_geom_bond_distance
Ir1 H 0.99(12)
Ir1 Cl1 2.5070(13)
Ir1 P1 2.2288(13)
Ir1 C1 1.933(6)
Ir1 C10 2.030(6)
Ir1 N17 2.224(5)
P1 C3 1.832(6)
P1 C6 1.826(6)
P1 O9 1.658(4)
C1 O2 1.130(8)
C3 H3 1.0000
C3 C4 1.531(8)
C3 C5 1.529(8)
C4 H4A 0.9800
C4 H4B 0.9800
C4 H4C 0.9800
C5 H5A 0.9800
C5 H5B 0.9800
C5 H5C 0.9800
C6 H6 1.0000
C6 C7 1.534(7)
C6 C8 1.529(8)
C7 H7A 0.9800
C7 H7B 0.9800
C7 H7C 0.9800
C8 H8A 0.9800
C8 H8B 0.9800
C8 H8C 0.9800
O9 C11 1.399(7)
C10 C11 1.385(8)
C10 C15 1.393(8)
C11 C12 1.381(9)
C12 H12 0.9500
C12 C13 1.399(9)
C13 H13 0.9500
C13 C14 1.393(9)
C14 H14 0.9500
C14 C15 1.392(9)
C15 C16 1.511(8)
C16 H16A 0.9900
C16 H16B 0.9900
C16 N17 1.513(7)
N17 C18 1.509(7)
N17 C34 1.507(7)
C18 H18A 0.9900
C18 H18B 0.9900
C18 C19 1.523(8)
C19 H19A 0.9900
C19 H19B 0.9900
C19 O20 1.427(7)
O20 C21 1.422(7)
C21 H21A 0.9900
C21 H21B 0.9900
C21 C22 1.504(8)
C22 H22A 0.9900
C22 H22B 0.9900
C22 O23 1.424(7)
O23 C24 1.425(7)
C24 H24A 0.9900
C24 H24B 0.9900
C24 C25 1.506(9)
C25 H25A 0.9900
C25 H25B 0.9900
C25 O26 1.424(7)
O26 C27 1.415(8)
C27 H27A 0.9900
C27 H27B 0.9900
C27 C28 1.501(9)
C28 H28A 0.9900
C28 H28B 0.9900
C28 O29 1.427(7)
O29 C30 1.416(7)
C30 H30A 0.9900
C30 H30B 0.9900
C30 C31 1.505(8)
C31 H31A 0.9900
C31 H31B 0.9900
C31 O32 1.415(7)
O32 C33 1.432(7)
C33 H33A 0.9900
C33 H33B 0.9900
C33 C34 1.521(8)
C34 H34A 0.9900
C34 H34B 0.9900

loop_
_geom_torsion_atom_site_label_1
_geom_torsion_atom_site_label_2
_geom_torsion_atom_site_label_3
_geom_torsion_atom_site_label_4
_geom_torsion
Ir1 P1 C3 C4 -51.7(5)
Ir1 P1 C3 C5 73.8(5)
Ir1 P1 C6 C7 -179.5(4)
Ir1 P1 C6 C8 -51.3(5)
Ir1 P1 O9 C11 -4.2(4)
Ir1 C10 C11 O9 2.9(7)
Ir1 C10 C11 C12 -176.6(4)
Ir1 C10 C15 C14 175.0(4)
Ir1 C10 C15 C16 -9.0(7)
Ir1 N17 C18 C19 -63.2(5)
Ir1 N17 C34 C33 178.1(4)
P1 O9 C11 C10 1.3(6)
P1 O9 C11 C12 -179.2(4)
C3 P1 C6 C7 -40.1(5)
C3 P1 C6 C8 88.2(4)
C3 P1 O9 C11 -128.5(4)
C6 P1 C3 C4 169.0(4)
C6 P1 C3 C5 -65.5(5)
C6 P1 O9 C11 120.9(4)
O9 P1 C3 C4 63.4(4)
O9 P1 C3 C5 -171.1(4)
O9 P1 C6 C7 63.8(5)
O9 P1 C6 C8 -167.9(4)
O9 C11 C12 C13 -178.5(5)
C10 C11 C12 C13 0.9(9)
C10 C15 C16 N17 32.0(7)
C11 C10 C15 C14 -4.2(8)
C11 C10 C15 C16 171.8(5)
C11 C12 C13 C14 -2.9(9)
C12 C13 C14 C15 1.3(9)
C13 C14 C15 C10 2.3(9)
C13 C14 C15 C16 -173.2(5)
C14 C15 C16 N17 -152.4(5)
C15 C10 C11 O9 -177.9(5)
C15 C10 C11 C12 2.6(9)
C15 C16 N17 Ir1 -36.9(5)
C15 C16 N17 C18 82.2(5)
C15 C16 N17 C34 -156.3(5)
C16 N17 C18 C19 -178.3(4)
C16 N17 C34 C33 -65.5(6)
N17 C18 C19 O20 104.5(6)
C18 N17 C34 C33 52.1(6)
C18 C19 O20 C21 -161.1(5)
C19 O20 C21 C22 -73.4(6)
O20 C21 C22 O23 -73.6(6)
C21 C22 O23 C24 169.8(5)
C22 O23 C24 C25 -88.4(6)
O23 C24 C25 O26 70.3(7)
C24 C25 O26 C27 -176.1(5)
C25 O26 C27 C28 -175.2(5)
O26 C27 C28 O29 -74.0(7)
C27 C28 O29 C30 174.3(5)
C28 O29 C30 C31 168.1(5)
O29 C30 C31 O32 63.9(7)
C30 C31 O32 C33 178.7(5)
C31 O32 C33 C34 167.4(5)
O32 C33 C34 N17 -80.9(6)
C34 N17 C18 C19 62.2(6)

loop_
_twin_individual_id
_twin_individual_mass_fraction_refined
1 0.7005(6)
2 0.2995(6)
